data_7249694
loop_
_publ_author_name
'Mutra, Mohana Reddy'
'Chandana, T. L.'
'Wang, Jeh-Jeng'

_publ_section_title
;
 Atom-economical and workup-free multiparticipation of p&#x2011;TsOH in
 yne-ynamides skeletal reshuffle: Access to regiospecific, chemospecific,
 and stereospecific (E)&#x2011;alkenyl sulfonate/ketone-- tethered indoles
;
_journal_name_full 'Green Chemistry'
_journal_paper_doi 10.1039/D4GC05876C
_journal_year 2024
_chemical_formula_moiety 'C29 H23 N O3 S'
_chemical_formula_sum 'C29 H23 N O3 S'
_chemical_formula_weight 465.54
_space_group_IT_number 60
_space_group_name_Hall '-P 2n 2ab'
_space_group_name_H-M_alt 'P b c n'
_symmetry_cell_setting orthorhombic
_symmetry_space_group_name_H-M 'P b c n'
_atom_sites_solution_hydrogens geom
_atom_sites_solution_primary direct
_atom_sites_solution_secondary difmap
_audit_creation_method SHELXL-97
_audit_update_record
;
2024-08-13 deposited with the CCDC.	2024-12-13 downloaded from the CCDC.
;
_cell_angle_alpha 90.00
_cell_angle_beta 90.00
_cell_angle_gamma 90.00
_cell_formula_units_Z 8
_cell_length_a 32.4449(14)
_cell_length_b 8.4715(3)
_cell_length_c 17.0615(7)
_cell_measurement_reflns_used 8803
_cell_measurement_temperature 200(2)
_cell_measurement_theta_max 24.76
_cell_measurement_theta_min 2.49
_cell_volume 4689.5(3)
_computing_molecular_graphics 'Ortep-3 for Windows (Farrugia, 1997)'
_computing_publication_material 'WinGX publication routines (Farrugia, 1999)'
_computing_structure_refinement 'SHELXL-97 (Sheldrick, 1997)'
_computing_structure_solution 'SHELXS-86 (Sheldrick, 1986)'
_diffrn_ambient_temperature 200(2)
_diffrn_measured_fraction_theta_full 0.993
_diffrn_measured_fraction_theta_max 0.993
_diffrn_measurement_device_type 'Bruker D8 Venture'
_diffrn_radiation_monochromator graphite
_diffrn_radiation_source 'fine-focus sealed tube'
_diffrn_radiation_type MoK\a
_diffrn_radiation_wavelength 0.71073
_diffrn_reflns_av_R_equivalents 0.0660
_diffrn_reflns_av_sigmaI/netI 0.0442
_diffrn_reflns_limit_h_max 37
_diffrn_reflns_limit_h_min -39
_diffrn_reflns_limit_k_max 10
_diffrn_reflns_limit_k_min -9
_diffrn_reflns_limit_l_max 18
_diffrn_reflns_limit_l_min -20
_diffrn_reflns_number 26420
_diffrn_reflns_theta_full 25.41
_diffrn_reflns_theta_max 25.41
_diffrn_reflns_theta_min 2.39
_exptl_absorpt_coefficient_mu 0.170
_exptl_absorpt_correction_T_max 0.9733
_exptl_absorpt_correction_T_min 0.9305
_exptl_absorpt_correction_type multi-scan
_exptl_crystal_colour colorless
_exptl_crystal_density_diffrn 1.319
_exptl_crystal_density_method 'not measured'
_exptl_crystal_description prism
_exptl_crystal_F_000 1952
_exptl_crystal_size_max 0.43
_exptl_crystal_size_mid 0.30
_exptl_crystal_size_min 0.16
_refine_diff_density_max 0.196
_refine_diff_density_min -0.371
_refine_diff_density_rms 0.044
_refine_ls_extinction_method none
_refine_ls_goodness_of_fit_ref 1.039
_refine_ls_hydrogen_treatment mixed
_refine_ls_matrix_type full
_refine_ls_number_parameters 308
_refine_ls_number_reflns 4300
_refine_ls_number_restraints 0
_refine_ls_restrained_S_all 1.039
_refine_ls_R_factor_all 0.0551
_refine_ls_R_factor_gt 0.0425
_refine_ls_shift/su_max 0.014
_refine_ls_shift/su_mean 0.000
_refine_ls_structure_factor_coef Fsqd
_refine_ls_weighting_details 'calc w=1/[\s^2^(Fo^2^)+(0.0718P)^2^+0.8769P] where P=(Fo^2^+2Fc^2^)/3'
_refine_ls_weighting_scheme calc
_refine_ls_wR_factor_gt 0.1180
_refine_ls_wR_factor_ref 0.1296
_reflns_number_gt 3478
_reflns_number_total 4300
_reflns_threshold_expression >2sigma(I)
_cod_data_source_file d4gc05876c2.cif
_cod_data_source_block d25047
_cod_database_code 7249694

loop_
_symmetry_equiv_pos_as_xyz
'x, y, z'
'-x+1/2, -y+1/2, z+1/2'
'-x, y, -z+1/2'
'x+1/2, -y+1/2, -z'
'-x, -y, -z'
'x-1/2, y-1/2, -z-1/2'
'x, -y, z-1/2'
'-x-1/2, y-1/2, z'

loop_
_atom_site_label
_atom_site_type_symbol
_atom_site_fract_x
_atom_site_fract_y
_atom_site_fract_z
_atom_site_U_iso_or_equiv
_atom_site_adp_type
_atom_site_occupancy
_atom_site_symmetry_multiplicity
_atom_site_calc_flag
_atom_site_refinement_flags
_atom_site_disorder_assembly
_atom_site_disorder_group
C1 C 0.57008(5) 0.1917(2) 0.53840(10) 0.0342(4) Uani 1 1 d . . .
C2 C 0.53155(6) 0.1729(3) 0.50335(11) 0.0445(5) Uani 1 1 d . . .
H2 H 0.5279 0.1007 0.4613 0.053 Uiso 1 1 calc R . .
C3 C 0.49872(6) 0.2609(3) 0.53070(14) 0.0513(5) Uani 1 1 d . . .
H3 H 0.4724 0.2490 0.5069 0.062 Uiso 1 1 calc R . .
C4 C 0.50344(6) 0.3666(3) 0.59231(13) 0.0461(5) Uani 1 1 d . . .
C5 C 0.46726(7) 0.4604(3) 0.62194(16) 0.0697(7) Uani 1 1 d . . .
H5A H 0.4772 0.5492 0.6535 0.105 Uiso 1 1 calc R . .
H5B H 0.4497 0.3924 0.6542 0.105 Uiso 1 1 calc R . .
H5C H 0.4513 0.5005 0.5774 0.105 Uiso 1 1 calc R . .
C6 C 0.54214(6) 0.3816(3) 0.62613(12) 0.0479(5) Uani 1 1 d . . .
H6 H 0.5457 0.4525 0.6687 0.057 Uiso 1 1 calc R . .
C7 C 0.57552(6) 0.2960(2) 0.59948(11) 0.0419(5) Uani 1 1 d . . .
H7 H 0.6019 0.3089 0.6229 0.050 Uiso 1 1 calc R . .
C8 C 0.63972(5) 0.3171(2) 0.40934(10) 0.0325(4) Uani 1 1 d . . .
C9 C 0.66166(6) 0.4045(2) 0.47232(10) 0.0327(4) Uani 1 1 d . . .
C10 C 0.64557(6) 0.5475(2) 0.49800(11) 0.0411(5) Uani 1 1 d . . .
H10 H 0.6200 0.5839 0.4776 0.049 Uiso 1 1 calc R . .
C11 C 0.66640(7) 0.6377(3) 0.55323(12) 0.0495(5) Uani 1 1 d . . .
H11 H 0.6549 0.7343 0.5711 0.059 Uiso 1 1 calc R . .
C12 C 0.70373(7) 0.5871(2) 0.58201(12) 0.0507(6) Uani 1 1 d . . .
H12 H 0.7181 0.6489 0.6196 0.061 Uiso 1 1 calc R . .
C13 C 0.72019(7) 0.4468(3) 0.55629(13) 0.0528(6) Uani 1 1 d . . .
H13 H 0.7461 0.4126 0.5758 0.063 Uiso 1 1 calc R . .
C14 C 0.69924(6) 0.3550(3) 0.50222(12) 0.0443(5) Uani 1 1 d . . .
H14 H 0.7107 0.2575 0.4855 0.053 Uiso 1 1 calc R . .
C15 C 0.63007(5) 0.3712(2) 0.33620(10) 0.0333(4) Uani 1 1 d . . .
C16 C 0.64189(6) 0.5226(2) 0.29901(11) 0.0386(5) Uani 1 1 d . . .
C17 C 0.68624(6) 0.5765(2) 0.30571(12) 0.0435(5) Uani 1 1 d . . .
H17A H 0.6970 0.5428 0.3573 0.052 Uiso 1 1 calc R . .
H17B H 0.7026 0.5219 0.2649 0.052 Uiso 1 1 calc R . .
C18 C 0.69289(6) 0.7516(2) 0.29743(11) 0.0375(4) Uani 1 1 d . . .
C19 C 0.70520(6) 0.8396(3) 0.36177(12) 0.0510(6) Uani 1 1 d . . .
H19 H 0.7090 0.7897 0.4111 0.061 Uiso 1 1 calc R . .
C20 C 0.71200(7) 1.0000(3) 0.35427(16) 0.0630(7) Uani 1 1 d . . .
H20 H 0.7209 1.0595 0.3983 0.076 Uiso 1 1 calc R . .
C21 C 0.70592(7) 1.0740(3) 0.28330(19) 0.0623(7) Uani 1 1 d . . .
H21 H 0.7103 1.1845 0.2787 0.075 Uiso 1 1 calc R . .
C22 C 0.69354(7) 0.9884(3) 0.21958(15) 0.0545(6) Uani 1 1 d . . .
H22 H 0.6893 1.0394 0.1706 0.065 Uiso 1 1 calc R . .
C23 C 0.68717(6) 0.8270(2) 0.22648(12) 0.0444(5) Uani 1 1 d . . .
H23 H 0.6788 0.7678 0.1820 0.053 Uiso 1 1 calc R . .
C24 C 0.60591(6) 0.2520(2) 0.29668(10) 0.0358(4) Uani 1 1 d . . .
C25 C 0.58886(7) 0.2447(3) 0.22130(12) 0.0469(5) Uani 1 1 d . . .
H25 H 0.5918 0.3302 0.1857 0.056 Uiso 1 1 calc R . .
C26 C 0.56776(8) 0.1111(3) 0.20024(13) 0.0598(6) Uani 1 1 d . . .
H26 H 0.5556 0.1048 0.1497 0.072 Uiso 1 1 calc R . .
C27 C 0.56389(9) -0.0148(3) 0.25128(14) 0.0666(7) Uani 1 1 d . . .
H27 H 0.5487 -0.1050 0.2351 0.080 Uiso 1 1 calc R . .
C28 C 0.58140(8) -0.0133(3) 0.32498(13) 0.0548(6) Uani 1 1 d . . .
H28 H 0.5795 -0.1018 0.3590 0.066 Uiso 1 1 calc R . .
C29 C 0.60199(6) 0.1238(2) 0.34712(11) 0.0371(4) Uani 1 1 d . . .
N1 N 0.62348(5) 0.16176(18) 0.41752(8) 0.0351(4) Uani 1 1 d . . .
O1 O 0.59797(5) -0.07693(15) 0.48688(9) 0.0484(4) Uani 1 1 d . . .
O2 O 0.64618(4) 0.10196(17) 0.55445(8) 0.0457(4) Uani 1 1 d . . .
O3 O 0.61694(5) 0.59222(18) 0.25846(9) 0.0563(4) Uani 1 1 d . . .
S1 S 0.611736(15) 0.07909(6) 0.50445(3) 0.03625(17) Uani 1 1 d . . .

loop_
_atom_site_aniso_label
_atom_site_aniso_U_11
_atom_site_aniso_U_22
_atom_site_aniso_U_33
_atom_site_aniso_U_23
_atom_site_aniso_U_13
_atom_site_aniso_U_12
C1 0.0347(10) 0.0319(10) 0.0361(9) 0.0039(8) 0.0024(7) -0.0035(8)
C2 0.0410(11) 0.0449(12) 0.0475(11) -0.0071(9) -0.0019(9) -0.0054(10)
C3 0.0353(11) 0.0576(14) 0.0608(13) -0.0017(11) -0.0023(9) -0.0044(10)
C4 0.0417(12) 0.0417(11) 0.0548(12) 0.0026(10) 0.0124(9) -0.0014(9)
C5 0.0520(15) 0.0688(17) 0.0883(18) -0.0039(15) 0.0205(13) 0.0082(13)
C6 0.0480(13) 0.0480(12) 0.0475(11) -0.0084(10) 0.0077(9) -0.0044(10)
C7 0.0392(11) 0.0467(12) 0.0398(10) -0.0054(9) -0.0009(8) -0.0042(9)
C8 0.0288(9) 0.0310(10) 0.0377(9) -0.0019(8) 0.0015(7) 0.0019(7)
C9 0.0341(10) 0.0298(10) 0.0343(9) 0.0002(7) 0.0009(7) -0.0004(8)
C10 0.0424(11) 0.0377(11) 0.0431(10) -0.0020(9) -0.0013(8) 0.0032(9)
C11 0.0670(15) 0.0340(11) 0.0474(11) -0.0079(9) -0.0008(10) 0.0000(10)
C12 0.0685(15) 0.0410(13) 0.0425(11) -0.0008(9) -0.0142(10) -0.0125(11)
C13 0.0528(13) 0.0475(13) 0.0582(13) -0.0003(11) -0.0196(10) -0.0032(11)
C14 0.0428(12) 0.0383(12) 0.0519(12) -0.0049(9) -0.0094(9) 0.0034(9)
C15 0.0299(9) 0.0333(10) 0.0367(9) -0.0001(8) -0.0008(7) 0.0023(8)
C16 0.0367(10) 0.0424(12) 0.0368(9) 0.0037(9) -0.0022(8) 0.0021(9)
C17 0.0358(11) 0.0464(13) 0.0484(11) 0.0094(9) -0.0005(9) -0.0013(9)
C18 0.0288(9) 0.0415(11) 0.0422(10) 0.0008(9) 0.0032(7) -0.0020(8)
C19 0.0402(12) 0.0696(16) 0.0431(11) -0.0090(11) 0.0020(9) -0.0024(11)
C20 0.0436(13) 0.0652(17) 0.0801(17) -0.0382(15) 0.0052(12) -0.0014(12)
C21 0.0375(12) 0.0355(13) 0.114(2) -0.0067(14) 0.0057(13) 0.0016(10)
C22 0.0447(13) 0.0435(13) 0.0752(15) 0.0133(12) -0.0031(11) -0.0053(10)
C23 0.0441(12) 0.0452(12) 0.0439(11) 0.0031(9) -0.0013(9) -0.0068(9)
C24 0.0314(10) 0.0393(11) 0.0368(9) -0.0055(8) 0.0009(7) 0.0035(8)
C25 0.0496(12) 0.0520(13) 0.0392(10) -0.0062(9) -0.0034(9) 0.0076(10)
C26 0.0684(16) 0.0674(16) 0.0436(12) -0.0192(12) -0.0121(11) -0.0026(13)
C27 0.0836(19) 0.0584(16) 0.0579(14) -0.0221(13) -0.0073(12) -0.0202(14)
C28 0.0725(16) 0.0426(13) 0.0493(12) -0.0106(10) -0.0002(11) -0.0134(11)
C29 0.0396(11) 0.0357(11) 0.0361(9) -0.0079(8) 0.0038(8) -0.0003(8)
N1 0.0382(9) 0.0300(8) 0.0372(8) -0.0025(7) 0.0004(6) -0.0025(7)
O1 0.0581(9) 0.0282(8) 0.0591(9) 0.0031(6) 0.0022(7) -0.0014(7)
O2 0.0422(8) 0.0490(9) 0.0458(7) 0.0085(6) -0.0088(6) 0.0050(6)
O3 0.0446(9) 0.0584(11) 0.0659(10) 0.0247(8) -0.0168(7) -0.0060(7)
S1 0.0391(3) 0.0306(3) 0.0391(3) 0.00374(19) -0.00024(19) 0.00164(19)

loop_
_atom_type_symbol
_atom_type_description
_atom_type_scat_dispersion_real
_atom_type_scat_dispersion_imag
_atom_type_scat_source
C C 0.0033 0.0016 'International Tables Vol C Tables 4.2.6.8 and 6.1.1.4'
H H 0.0000 0.0000 'International Tables Vol C Tables 4.2.6.8 and 6.1.1.4'
N N 0.0061 0.0033 'International Tables Vol C Tables 4.2.6.8 and 6.1.1.4'
O O 0.0106 0.0060 'International Tables Vol C Tables 4.2.6.8 and 6.1.1.4'
S S 0.1246 0.1234 'International Tables Vol C Tables 4.2.6.8 and 6.1.1.4'

loop_
_geom_angle_atom_site_label_1
_geom_angle_atom_site_label_2
_geom_angle_atom_site_label_3
_geom_angle
_geom_angle_site_symmetry_1
_geom_angle_site_symmetry_3
_geom_angle_publ_flag
C7 C1 C2 120.82(18) . . ?
C7 C1 S1 120.02(14) . . ?
C2 C1 S1 119.15(15) . . ?
C3 C2 C1 118.98(19) . . ?
C3 C2 H2 120.5 . . ?
C1 C2 H2 120.5 . . ?
C2 C3 C4 121.23(19) . . ?
C2 C3 H3 119.4 . . ?
C4 C3 H3 119.4 . . ?
C3 C4 C6 118.24(19) . . ?
C3 C4 C5 120.6(2) . . ?
C6 C4 C5 121.2(2) . . ?
C4 C5 H5A 109.5 . . ?
C4 C5 H5B 109.5 . . ?
H5A C5 H5B 109.5 . . ?
C4 C5 H5C 109.5 . . ?
H5A C5 H5C 109.5 . . ?
H5B C5 H5C 109.5 . . ?
C7 C6 C4 121.68(19) . . ?
C7 C6 H6 119.2 . . ?
C4 C6 H6 119.2 . . ?
C1 C7 C6 119.04(18) . . ?
C1 C7 H7 120.5 . . ?
C6 C7 H7 120.5 . . ?
C15 C8 N1 108.35(15) . . ?
C15 C8 C9 127.09(17) . . ?
N1 C8 C9 124.51(15) . . ?
C14 C9 C10 118.52(18) . . ?
C14 C9 C8 122.45(17) . . ?
C10 C9 C8 118.84(17) . . ?
C11 C10 C9 120.73(19) . . ?
C11 C10 H10 119.6 . . ?
C9 C10 H10 119.6 . . ?
C12 C11 C10 119.9(2) . . ?
C12 C11 H11 120.0 . . ?
C10 C11 H11 120.0 . . ?
C11 C12 C13 119.86(19) . . ?
C11 C12 H12 120.1 . . ?
C13 C12 H12 120.1 . . ?
C12 C13 C14 120.5(2) . . ?
C12 C13 H13 119.8 . . ?
C14 C13 H13 119.8 . . ?
C13 C14 C9 120.5(2) . . ?
C13 C14 H14 119.8 . . ?
C9 C14 H14 119.8 . . ?
C8 C15 C24 108.42(16) . . ?
C8 C15 C16 128.51(17) . . ?
C24 C15 C16 123.06(16) . . ?
O3 C16 C15 119.40(17) . . ?
O3 C16 C17 121.92(18) . . ?
C15 C16 C17 118.34(16) . . ?
C18 C17 C16 115.23(17) . . ?
C18 C17 H17A 108.5 . . ?
C16 C17 H17A 108.5 . . ?
C18 C17 H17B 108.5 . . ?
C16 C17 H17B 108.5 . . ?
H17A C17 H17B 107.5 . . ?
C23 C18 C19 118.98(19) . . ?
C23 C18 C17 121.22(18) . . ?
C19 C18 C17 119.79(19) . . ?
C20 C19 C18 120.1(2) . . ?
C20 C19 H19 120.0 . . ?
C18 C19 H19 120.0 . . ?
C21 C20 C19 120.4(2) . . ?
C21 C20 H20 119.8 . . ?
C19 C20 H20 119.8 . . ?
C22 C21 C20 120.0(2) . . ?
C22 C21 H21 120.0 . . ?
C20 C21 H21 120.0 . . ?
C21 C22 C23 119.9(2) . . ?
C21 C22 H22 120.0 . . ?
C23 C22 H22 120.0 . . ?
C18 C23 C22 120.6(2) . . ?
C18 C23 H23 119.7 . . ?
C22 C23 H23 119.7 . . ?
C29 C24 C25 119.84(19) . . ?
C29 C24 C15 107.84(16) . . ?
C25 C24 C15 132.28(19) . . ?
C26 C25 C24 118.3(2) . . ?
C26 C25 H25 120.9 . . ?
C24 C25 H25 120.9 . . ?
C25 C26 C27 121.1(2) . . ?
C25 C26 H26 119.4 . . ?
C27 C26 H26 119.4 . . ?
C26 C27 C28 122.0(2) . . ?
C26 C27 H27 119.0 . . ?
C28 C27 H27 119.0 . . ?
C27 C28 C29 116.9(2) . . ?
C27 C28 H28 121.6 . . ?
C29 C28 H28 121.6 . . ?
C24 C29 C28 121.82(18) . . ?
C24 C29 N1 107.50(16) . . ?
C28 C29 N1 130.64(19) . . ?
C8 N1 C29 107.86(15) . . ?
C8 N1 S1 123.66(12) . . ?
C29 N1 S1 122.52(13) . . ?
O2 S1 O1 119.95(9) . . ?
O2 S1 N1 107.12(8) . . ?
O1 S1 N1 105.72(8) . . ?
O2 S1 C1 109.52(9) . . ?
O1 S1 C1 109.41(9) . . ?
N1 S1 C1 103.84(8) . . ?

loop_
_geom_bond_atom_site_label_1
_geom_bond_atom_site_label_2
_geom_bond_distance
_geom_bond_site_symmetry_2
_geom_bond_publ_flag
C1 C7 1.378(3) . ?
C1 C2 1.395(3) . ?
C1 S1 1.7528(19) . ?
C2 C3 1.382(3) . ?
C2 H2 0.9500 . ?
C3 C4 1.389(3) . ?
C3 H3 0.9500 . ?
C4 C6 1.388(3) . ?
C4 C5 1.505(3) . ?
C5 H5A 0.9800 . ?
C5 H5B 0.9800 . ?
C5 H5C 0.9800 . ?
C6 C7 1.380(3) . ?
C6 H6 0.9500 . ?
C7 H7 0.9500 . ?
C8 C15 1.366(2) . ?
C8 N1 1.424(2) . ?
C8 C9 1.486(2) . ?
C9 C14 1.387(3) . ?
C9 C10 1.390(3) . ?
C10 C11 1.389(3) . ?
C10 H10 0.9500 . ?
C11 C12 1.376(3) . ?
C11 H11 0.9500 . ?
C12 C13 1.374(3) . ?
C12 H12 0.9500 . ?
C13 C14 1.385(3) . ?
C13 H13 0.9500 . ?
C14 H14 0.9500 . ?
C15 C24 1.445(3) . ?
C15 C16 1.481(3) . ?
C16 O3 1.217(2) . ?
C16 C17 1.514(3) . ?
C17 C18 1.506(3) . ?
C17 H17A 0.9900 . ?
C17 H17B 0.9900 . ?
C18 C23 1.381(3) . ?
C18 C19 1.386(3) . ?
C19 C20 1.383(4) . ?
C19 H19 0.9500 . ?
C20 C21 1.378(4) . ?
C20 H20 0.9500 . ?
C21 C22 1.367(4) . ?
C21 H21 0.9500 . ?
C22 C23 1.388(3) . ?
C22 H22 0.9500 . ?
C23 H23 0.9500 . ?
C24 C29 1.391(3) . ?
C24 C25 1.401(3) . ?
C25 C26 1.371(3) . ?
C25 H25 0.9500 . ?
C26 C27 1.382(4) . ?
C26 H26 0.9500 . ?
C27 C28 1.380(3) . ?
C27 H27 0.9500 . ?
C28 C29 1.393(3) . ?
C28 H28 0.9500 . ?
C29 N1 1.426(2) . ?
N1 S1 1.6840(15) . ?
O1 S1 1.4269(14) . ?
O2 S1 1.4193(14) . ?
